data_4325392
loop_
_publ_author_name
'Christopher S. Letko'
'Zachariah M. Heiden'
'Thomas B. Rauchfuss'
'Scott R. Wilson'

_publ_contact_author
;
Zachariah M. Heiden
University of Illinois 
School of Chemical Sciences, Box 80-6 
600 South Mathews Avenue 
Urbana, Illinois  61801 
USA 

Thomas B. Rauchfuss 
University of Illinois 
School of Chemical Sciences 
600 South Mathews Avenue 
Urbana, Illinois  61801 
USA 
 

Scott R. Wilson 

University of Illinois 

School of Chemical Sciences, Box 59-1 

505 South Mathews Avenue 

Urbana, Illinois  61801 

USA 

;
_publ_contact_author_email srwilson@uiuc.edu
_publ_contact_author_fax '1  217 244 8068'
_publ_contact_author_phone '1  217 244 1708'
_publ_section_title
;
 Coordination Chemistry of the Soft Chiral Lewis Acid [Cp*Ir(TsDPEN)]+
;
_journal_name_full 'Inorganic Chemistry'
_journal_page_first 5558
_journal_page_last 5566
_journal_paper_doi 10.1021/ic200160q
_journal_volume 50
_journal_year 2011
_chemical_formula_moiety 'C30 H34 Ir n3 O4 S, C H2 Cl2'
_chemical_formula_sum 'C31 H36 Cl2 Ir O4 S n3'
_chemical_formula_weight 809.79
_chemical_name_systematic
; 

? 

;
_space_group_IT_number 14
_symmetry_cell_setting monoclinic
_symmetry_space_group_name_Hall '-P 2ybc'
_symmetry_space_group_name_H-M 'P 1 21/c 1'
_atom_sites_solution_hydrogens geom
_atom_sites_solution_primary direct
_atom_sites_solution_secondary difmap
_audit_creation_method SHELXL-97
_audit_update_record
; 

2007-04-19   text and data added, zmh 

;
_cell_angle_alpha 90.00
_cell_angle_beta 106.1970(10)
_cell_angle_gamma 90.00
_cell_formula_units_Z 4
_cell_length_a 15.1752(3)
_cell_length_b 12.5127(2)
_cell_length_c 17.3602(3)
_cell_measurement_reflns_used 7473
_cell_measurement_temperature 193(2)
_cell_measurement_theta_max 27.58
_cell_measurement_theta_min 2.45
_cell_volume 3165.56(10)
_computing_cell_refinement 'SAINT V6.22 (Bruker, 2001)'
_computing_data_collection 'APEX2 V1.0-27 (Bruker, 2004)'
_computing_data_reduction 'SAINT V6.22 (Bruker, 2001)'
_computing_molecular_graphics 'SHELXTL V6.12 (Bruker, 2001)'
_computing_publication_material 'XCIF (Bruker, 2001)'
_computing_structure_refinement 'SHELXTL V6.12 (Bruker, 2001)'
_computing_structure_solution 'SHELXTL V6.12 (Bruker, 2001)'
_diffrn_ambient_temperature 193(2)
_diffrn_measured_fraction_theta_full 0.980
_diffrn_measured_fraction_theta_max 0.980
_diffrn_measurement_device 'Bruker Kappa/ApexII CCD'
_diffrn_measurement_method 'profile data from \f and \w scans'
_diffrn_radiation_monochromator graphite
_diffrn_radiation_source 'fine-focus sealed tube'
_diffrn_radiation_type MoK\a
_diffrn_radiation_wavelength 0.71073
_diffrn_radiation_wavelength_id ga58ras
_diffrn_reflns_av_R_equivalents 0.0399
_diffrn_reflns_av_sigmaI/netI 0.0306
_diffrn_reflns_limit_h_max 19
_diffrn_reflns_limit_h_min -19
_diffrn_reflns_limit_k_max 16
_diffrn_reflns_limit_k_min -16
_diffrn_reflns_limit_l_max 22
_diffrn_reflns_limit_l_min -22
_diffrn_reflns_number 48248
_diffrn_reflns_theta_full 27.69
_diffrn_reflns_theta_max 27.69
_diffrn_reflns_theta_min 2.03
_exptl_absorpt_coefficient_mu 4.493
_exptl_absorpt_correction_T_max 0.7349
_exptl_absorpt_correction_T_min 0.3595
_exptl_absorpt_correction_type integration
_exptl_absorpt_process_details 'SHELXTL/XPREP (Bruker, 2001)'
_exptl_crystal_colour yellow
_exptl_crystal_density_diffrn 1.699
_exptl_crystal_description prism
_exptl_crystal_F_000 1608
_exptl_crystal_id ga58ras
_exptl_crystal_preparation
; 

The data crystal was mounted using oil (Parantone-N, Exxon) to a 

0.3 mm cryo-loop (Hampton Research) with the (9 -4 -6) scattering 

planes roughly normal to the spindle axis. 

;
_exptl_crystal_size_max 0.39
_exptl_crystal_size_mid 0.12
_exptl_crystal_size_min 0.10
_refine_diff_density_max 0.924
_refine_diff_density_min -0.616
_refine_diff_density_rms 0.095
_refine_ls_extinction_method none
_refine_ls_goodness_of_fit_ref 1.026
_refine_ls_hydrogen_treatment mixed
_refine_ls_matrix_type full
_refine_ls_number_parameters 390
_refine_ls_number_reflns 7264
_refine_ls_number_restraints 2
_refine_ls_restrained_S_all 1.026
_refine_ls_R_factor_all 0.0358
_refine_ls_R_factor_gt 0.0227
_refine_ls_shift/su_max 0.002
_refine_ls_shift/su_mean 0.000
_refine_ls_structure_factor_coef Fsqd
_refine_ls_weighting_details 'calc w=1/[\s^2^(Fo^2^)+(0.0220P)^2^+2.0530P] where P=(Fo^2^+2Fc^2^)/3'
_refine_ls_weighting_scheme calc
_refine_ls_wR_factor_gt 0.0470
_refine_ls_wR_factor_ref 0.0513
_reflns_number_gt 5906
_reflns_number_total 7264
_reflns_threshold_expression >2sigma(I)
_cod_data_source_file ic200160q_si_002_3.cif
_cod_data_source_block ga58ras
_cod_original_sg_symbol_Hall '-P 2ybc '
_cod_original_sg_symbol_H-M 'P 21/c '
_cod_original_formula_sum 'C31 H36 Cl2 Ir n3 O4 S'
_cod_database_code 4325392

loop_
_symmetry_equiv_pos_as_xyz
'x, y, z'
'-x, y+1/2, -z+1/2'
'-x, -y, -z'
'x, -y-1/2, z-1/2'

loop_
_atom_site_label
_atom_site_type_symbol
_atom_site_fract_x
_atom_site_fract_y
_atom_site_fract_z
_atom_site_U_iso_or_equiv
_atom_site_adp_type
_atom_site_occupancy
_atom_site_symmetry_multiplicity
_atom_site_calc_flag
_atom_site_refinement_flags
Ir1 Ir 0.445563(7) 0.599216(8) 0.300056(6) 0.01924(4) Uani 1 1 d .
S1 S 0.32919(5) 0.80566(6) 0.21702(5) 0.03066(18) Uani 1 1 d .
O1 O 0.38075(16) 0.84485(18) 0.29437(15) 0.0497(7) Uani 1 1 d .
O2 O 0.35300(16) 0.84536(17) 0.14754(16) 0.0451(6) Uani 1 1 d .
O3 O 0.53958(16) 0.68873(19) 0.18771(13) 0.0414(6) Uani 1 1 d .
O4 O 0.58397(15) 0.76344(17) 0.30177(13) 0.0351(5) Uani 1 1 d .
N1 n 0.33124(16) 0.67673(18) 0.21945(13) 0.0226(5) Uani 1 1 d .
N2 n 0.43414(17) 0.51276(19) 0.19390(14) 0.0224(5) Uani 1 1 d D
H2A H 0.4694(18) 0.545(2) 0.1680(16) 0.027 Uiso 1 1 d D
H2B H 0.453(2) 0.4447(16) 0.2032(17) 0.027 Uiso 1 1 d D
N3 n 0.53405(16) 0.6971(2) 0.25723(14) 0.0261(5) Uani 1 1 d .
C1 C 0.3931(2) 0.4892(2) 0.37228(17) 0.0248(6) Uani 1 1 d .
C2 C 0.4895(2) 0.4698(2) 0.38290(16) 0.0242(6) Uani 1 1 d .
H2 H 0.5163 0.4010 0.3707 0.029 Uiso 1 1 calc R
C3 C 0.5406(2) 0.5623(2) 0.41544(16) 0.0246(6) Uani 1 1 d .
C4 C 0.4759(2) 0.6416(2) 0.42667(17) 0.0251(6) Uani 1 1 d .
C5 C 0.3863(2) 0.5952(2) 0.40196(17) 0.0272(7) Uani 1 1 d .
C6 C 0.3177(2) 0.4090(2) 0.34233(19) 0.0330(7) Uani 1 1 d .
H6A H 0.3061 0.3712 0.3880 0.049 Uiso 1 1 calc R
H6B H 0.3360 0.3576 0.3071 0.049 Uiso 1 1 calc R
H6C H 0.2617 0.4460 0.3123 0.049 Uiso 1 1 calc R
C7 C 0.6421(2) 0.5761(2) 0.43477(18) 0.0304(7) Uani 1 1 d .
H7A H 0.6704 0.5559 0.4908 0.046 Uiso 1 1 calc R
H7B H 0.6563 0.6510 0.4269 0.046 Uiso 1 1 calc R
H7C H 0.6662 0.5306 0.3994 0.046 Uiso 1 1 calc R
C8 C 0.5004(2) 0.7490(2) 0.46562(19) 0.0364(8) Uani 1 1 d .
H8A H 0.4506 0.7997 0.4432 0.055 Uiso 1 1 calc R
H8B H 0.5571 0.7749 0.4554 0.055 Uiso 1 1 calc R
H8C H 0.5095 0.7425 0.5236 0.055 Uiso 1 1 calc R
C9 C 0.3000(2) 0.6490(3) 0.4062(2) 0.0395(8) Uani 1 1 d .
H9A H 0.2491 0.6259 0.3609 0.059 Uiso 1 1 calc R
H9B H 0.3073 0.7267 0.4039 0.059 Uiso 1 1 calc R
H9C H 0.2868 0.6299 0.4566 0.059 Uiso 1 1 calc R
C10 C 0.3013(2) 0.6273(2) 0.13844(17) 0.0233(6) Uani 1 1 d .
H10 H 0.3295 0.6685 0.1020 0.028 Uiso 1 1 calc R
C11 C 0.33752(19) 0.5117(2) 0.14366(16) 0.0219(6) Uani 1 1 d .
H11 H 0.3008 0.4672 0.1713 0.026 Uiso 1 1 calc R
C12 C 0.1984(2) 0.6275(2) 0.10250(19) 0.0287(7) Uani 1 1 d .
C13 C 0.1403(2) 0.6049(3) 0.1495(2) 0.0380(8) Uani 1 1 d .
H13 H 0.1655 0.5886 0.2047 0.046 Uiso 1 1 calc R
C14 C 0.0451(3) 0.6057(3) 0.1164(3) 0.0538(11) Uani 1 1 d .
H14 H 0.0056 0.5915 0.1492 0.065 Uiso 1 1 calc R
C15 C 0.0092(3) 0.6272(3) 0.0362(3) 0.0598(12) Uani 1 1 d .
H15 H -0.0554 0.6270 0.0132 0.072 Uiso 1 1 calc R
C16 C 0.0661(3) 0.6491(3) -0.0111(2) 0.0575(12) Uani 1 1 d .
H16 H 0.0405 0.6645 -0.0664 0.069 Uiso 1 1 calc R
C17 C 0.1602(2) 0.6487(3) 0.0213(2) 0.0405(9) Uani 1 1 d .
H17 H 0.1990 0.6630 -0.0120 0.049 Uiso 1 1 calc R
C18 C 0.3260(2) 0.4663(2) 0.06099(16) 0.0229(6) Uani 1 1 d .
C19 C 0.2620(2) 0.3859(2) 0.03184(18) 0.0295(7) Uani 1 1 d .
H19 H 0.2281 0.3567 0.0653 0.035 Uiso 1 1 calc R
C20 C 0.2474(2) 0.3485(3) -0.04568(19) 0.0367(8) Uani 1 1 d .
H20 H 0.2030 0.2943 -0.0655 0.044 Uiso 1 1 calc R
C21 C 0.2974(3) 0.3900(3) -0.09434(19) 0.0424(9) Uani 1 1 d .
H21 H 0.2880 0.3634 -0.1473 0.051 Uiso 1 1 calc R
C22 C 0.3609(2) 0.4698(3) -0.06606(18) 0.0346(8) Uani 1 1 d .
H22 H 0.3945 0.4990 -0.0997 0.042 Uiso 1 1 calc R
C23 C 0.3753(2) 0.5072(2) 0.01121(17) 0.0291(7) Uani 1 1 d .
H23 H 0.4196 0.5616 0.0306 0.035 Uiso 1 1 calc R
C24 C 0.2144(2) 0.8496(2) 0.20337(19) 0.0289(7) Uani 1 1 d .
C25 C 0.1597(2) 0.8705(2) 0.1267(2) 0.0339(8) Uani 1 1 d .
H25 H 0.1832 0.8604 0.0819 0.041 Uiso 1 1 calc R
C26 C 0.0704(2) 0.9063(3) 0.1153(2) 0.0437(9) Uani 1 1 d .
H26 H 0.0327 0.9193 0.0624 0.052 Uiso 1 1 calc R
C27 C 0.0358(3) 0.9234(3) 0.1799(3) 0.0529(11) Uani 1 1 d .
C28 C 0.0917(3) 0.9042(3) 0.2563(3) 0.0617(12) Uani 1 1 d .
H28 H 0.0688 0.9161 0.3013 0.074 Uiso 1 1 calc R
C29 C 0.1811(3) 0.8676(3) 0.2680(2) 0.0452(9) Uani 1 1 d .
H29 H 0.2190 0.8551 0.3208 0.054 Uiso 1 1 calc R
C30 C -0.0612(3) 0.9661(4) 0.1659(3) 0.0877(17) Uani 1 1 d .
H30A H -0.0639 1.0401 0.1467 0.132 Uiso 1 1 calc R
H30B H -0.0783 0.9638 0.2162 0.132 Uiso 1 1 calc R
H30C H -0.1038 0.9220 0.1256 0.132 Uiso 1 1 calc R
Cl1 Cl 0.11904(11) 0.23040(13) 0.22575(9) 0.1064(5) Uani 1 1 d .
Cl2 Cl 0.13136(8) 0.15773(9) 0.07089(7) 0.0651(3) Uani 1 1 d .
C31 C 0.1841(3) 0.1592(3) 0.1750(2) 0.0568(11) Uani 1 1 d .
H31A H 0.1922 0.0849 0.1953 0.068 Uiso 1 1 calc R
H31B H 0.2457 0.1921 0.1856 0.068 Uiso 1 1 calc R

loop_
_atom_site_aniso_label
_atom_site_aniso_U_11
_atom_site_aniso_U_22
_atom_site_aniso_U_33
_atom_site_aniso_U_23
_atom_site_aniso_U_13
_atom_site_aniso_U_12
Ir1 0.02026(6) 0.01504(6) 0.02321(6) -0.00119(5) 0.00733(4) 0.00020(5)
S1 0.0249(4) 0.0166(4) 0.0481(5) -0.0022(3) 0.0062(3) 0.0015(3)
O1 0.0399(15) 0.0233(13) 0.0687(17) -0.0183(12) -0.0133(12) 0.0101(11)
O2 0.0414(15) 0.0219(12) 0.0819(18) 0.0153(12) 0.0337(13) 0.0025(10)
O3 0.0492(16) 0.0461(15) 0.0376(13) -0.0029(11) 0.0266(11) -0.0150(12)
O4 0.0340(13) 0.0280(12) 0.0413(13) -0.0032(10) 0.0074(10) -0.0116(10)
N1 0.0227(13) 0.0154(12) 0.0282(13) -0.0019(10) 0.0048(10) 0.0021(10)
N2 0.0245(14) 0.0169(13) 0.0265(13) -0.0007(10) 0.0084(10) 0.0016(10)
N3 0.0260(14) 0.0246(14) 0.0290(13) 0.0040(11) 0.0098(11) 0.0011(11)
C1 0.0276(17) 0.0224(16) 0.0272(15) 0.0023(12) 0.0121(13) -0.0011(12)
C2 0.0323(17) 0.0194(15) 0.0234(14) 0.0036(12) 0.0117(13) 0.0036(12)
C3 0.0311(17) 0.0228(15) 0.0203(14) 0.0010(12) 0.0080(12) 0.0012(13)
C4 0.0328(18) 0.0210(15) 0.0229(15) -0.0013(12) 0.0104(13) -0.0006(13)
C5 0.0348(18) 0.0240(16) 0.0271(15) 0.0019(13) 0.0159(13) 0.0033(13)
C6 0.0350(18) 0.0257(17) 0.0407(18) 0.0018(14) 0.0146(15) -0.0062(14)
C7 0.0292(18) 0.0296(18) 0.0293(16) -0.0016(13) 0.0030(13) -0.0002(13)
C8 0.051(2) 0.0269(17) 0.0322(17) -0.0098(14) 0.0134(16) -0.0012(15)
C9 0.041(2) 0.038(2) 0.048(2) 0.0014(16) 0.0279(17) 0.0083(16)
C10 0.0239(16) 0.0178(15) 0.0285(15) 0.0023(11) 0.0077(12) -0.0006(11)
C11 0.0226(15) 0.0177(15) 0.0265(14) 0.0006(12) 0.0088(12) -0.0025(12)
C12 0.0269(17) 0.0193(16) 0.0363(17) -0.0023(12) 0.0028(14) 0.0033(12)
C13 0.0277(18) 0.0313(19) 0.053(2) 0.0046(16) 0.0084(15) -0.0018(14)
C14 0.030(2) 0.040(2) 0.092(3) -0.002(2) 0.018(2) -0.0041(17)
C15 0.028(2) 0.049(3) 0.088(3) -0.013(2) -0.008(2) 0.0015(17)
C16 0.047(3) 0.054(3) 0.053(2) -0.015(2) -0.016(2) 0.018(2)
C17 0.042(2) 0.035(2) 0.0394(19) -0.0049(15) 0.0030(16) 0.0078(16)
C18 0.0250(16) 0.0179(15) 0.0248(14) 0.0008(11) 0.0053(12) 0.0016(12)
C19 0.0288(17) 0.0275(18) 0.0320(16) -0.0019(13) 0.0081(13) -0.0012(13)
C20 0.036(2) 0.0356(19) 0.0350(18) -0.0109(15) 0.0032(15) -0.0028(15)
C21 0.057(2) 0.046(2) 0.0191(15) -0.0080(15) 0.0023(15) 0.0154(18)
C22 0.045(2) 0.0325(19) 0.0301(16) 0.0042(14) 0.0164(15) 0.0068(15)
C23 0.0317(18) 0.0250(17) 0.0315(16) 0.0018(13) 0.0102(14) -0.0010(13)
C24 0.0299(18) 0.0161(15) 0.0397(18) 0.0007(13) 0.0080(14) 0.0029(13)
C25 0.036(2) 0.0226(17) 0.0412(19) -0.0021(14) 0.0083(15) 0.0034(14)
C26 0.032(2) 0.032(2) 0.059(2) 0.0015(17) -0.0002(17) 0.0036(16)
C27 0.034(2) 0.041(2) 0.087(3) 0.010(2) 0.022(2) 0.0097(16)
C28 0.067(3) 0.055(3) 0.080(3) 0.018(2) 0.048(3) 0.026(2)
C29 0.054(2) 0.043(2) 0.043(2) 0.0082(16) 0.0201(18) 0.0207(18)
C30 0.041(3) 0.085(4) 0.146(5) 0.024(3) 0.041(3) 0.022(3)
Cl1 0.0951(11) 0.1044(12) 0.1023(10) -0.0330(9) -0.0013(8) 0.0389(9)
Cl2 0.0584(7) 0.0578(7) 0.0685(7) 0.0190(5) 0.0003(5) -0.0113(5)
C31 0.047(3) 0.048(2) 0.065(3) 0.001(2) -0.001(2) 0.0040(19)

loop_
_atom_type_symbol
_atom_type_description
_atom_type_scat_dispersion_real
_atom_type_scat_dispersion_imag
_atom_type_scat_source
C C 0.0033 0.0016 'International Tables Vol C Tables 4.2.6.8 and 6.1.1.4'
H H 0.0000 0.0000 'International Tables Vol C Tables 4.2.6.8 and 6.1.1.4'
N N 0.0061 0.0033 'International Tables Vol C Tables 4.2.6.8 and 6.1.1.4'
O O 0.0106 0.0060 'International Tables Vol C Tables 4.2.6.8 and 6.1.1.4'
S S 0.1246 0.1234 'International Tables Vol C Tables 4.2.6.8 and 6.1.1.4'
Cl Cl 0.1484 0.1585 'International Tables Vol C Tables 4.2.6.8 and 6.1.1.4'
Ir Ir -1.4442 7.9887 'International Tables Vol C Tables 4.2.6.8 and 6.1.1.4'

loop_
_exptl_crystal_face_index_h
_exptl_crystal_face_index_k
_exptl_crystal_face_index_l
_exptl_crystal_face_perp_dist
1.00 0.00 0.00 0.0300
-1.00 0.00 0.00 0.0600
0.00 -1.00 0.00 0.0500
0.00 0.00 1.00 0.1700
0.00 0.00 -1.00 0.1600
0.00 3.00 -1.00 0.0400
0.00 3.00 1.00 0.0400

loop_
_geom_angle_atom_site_label_1
_geom_angle_atom_site_label_2
_geom_angle_atom_site_label_3
_geom_angle
N3 Ir1 n2 83.93(10)
N3 Ir1 n1 89.20(9)
N2 Ir1 n1 78.80(9)
N3 Ir1 C2 124.59(10)
N2 Ir1 C2 97.67(10)
N1 Ir1 C2 145.74(10)
N3 Ir1 C1 162.43(10)
N2 Ir1 C1 103.15(10)
N1 Ir1 C1 107.85(10)
C2 Ir1 C1 39.19(11)
N3 Ir1 C3 97.19(10)
N2 Ir1 C3 124.85(10)
N1 Ir1 C3 155.92(10)
C2 Ir1 C3 38.45(11)
C1 Ir1 C3 65.50(11)
N3 Ir1 C4 103.82(10)
N2 Ir1 C4 161.98(10)
N1 Ir1 C4 117.06(10)
C2 Ir1 C4 64.47(11)
C1 Ir1 C4 65.05(11)
C3 Ir1 C4 38.87(11)
N3 Ir1 C5 138.08(11)
N2 Ir1 C5 137.88(11)
N1 Ir1 C5 95.61(10)
C2 Ir1 C5 64.12(11)
C1 Ir1 C5 38.51(10)
C3 Ir1 C5 64.37(11)
C4 Ir1 C5 38.13(11)
O1 S1 O2 117.77(16)
O1 S1 n1 108.35(13)
O2 S1 n1 111.05(13)
O1 S1 C24 106.05(15)
O2 S1 C24 104.30(14)
N1 S1 C24 108.87(13)
C10 n1 S1 113.10(18)
C10 n1 Ir1 114.16(16)
S1 n1 Ir1 118.53(12)
C11 n2 Ir1 110.27(17)
C11 n2 H2A 110.1(19)
Ir1 n2 H2A 107(2)
C11 n2 H2B 108.4(19)
Ir1 n2 H2B 112.7(19)
H2A n2 H2B 108(3)
O3 n3 O4 118.0(2)
O3 n3 Ir1 121.34(19)
O4 n3 Ir1 120.65(19)
C5 C1 C2 106.3(3)
C5 C1 C6 128.1(3)
C2 C1 C6 125.4(3)
C5 C1 Ir1 72.22(16)
C2 C1 Ir1 69.89(16)
C6 C1 Ir1 126.4(2)
C3 C2 C1 109.6(3)
C3 C2 Ir1 71.60(16)
C1 C2 Ir1 70.91(16)
C3 C2 H2 125.2
C1 C2 H2 125.2
Ir1 C2 H2 125.2
C2 C3 C4 107.3(3)
C2 C3 C7 126.8(3)
C4 C3 C7 125.9(3)
C2 C3 Ir1 69.95(16)
C4 C3 Ir1 71.12(16)
C7 C3 Ir1 124.2(2)
C5 C4 C3 107.8(3)
C5 C4 C8 126.3(3)
C3 C4 C8 125.6(3)
C5 C4 Ir1 71.55(16)
C3 C4 Ir1 70.01(15)
C8 C4 Ir1 128.8(2)
C4 C5 C1 108.9(3)
C4 C5 C9 125.2(3)
C1 C5 C9 125.9(3)
C4 C5 Ir1 70.32(16)
C1 C5 Ir1 69.27(16)
C9 C5 Ir1 126.2(2)
C1 C6 H6A 109.5
C1 C6 H6B 109.5
H6A C6 H6B 109.5
C1 C6 H6C 109.5
H6A C6 H6C 109.5
H6B C6 H6C 109.5
C3 C7 H7A 109.5
C3 C7 H7B 109.5
H7A C7 H7B 109.5
C3 C7 H7C 109.5
H7A C7 H7C 109.5
H7B C7 H7C 109.5
C4 C8 H8A 109.5
C4 C8 H8B 109.5
H8A C8 H8B 109.5
C4 C8 H8C 109.5
H8A C8 H8C 109.5
H8B C8 H8C 109.5
C5 C9 H9A 109.5
C5 C9 H9B 109.5
H9A C9 H9B 109.5
C5 C9 H9C 109.5
H9A C9 H9C 109.5
H9B C9 H9C 109.5
N1 C10 C12 113.4(2)
N1 C10 C11 109.0(2)
C12 C10 C11 109.6(2)
N1 C10 H10 108.2
C12 C10 H10 108.2
C11 C10 H10 108.2
N2 C11 C18 113.3(2)
N2 C11 C10 107.7(2)
C18 C11 C10 110.7(2)
N2 C11 H11 108.3
C18 C11 H11 108.3
C10 C11 H11 108.3
C13 C12 C17 118.8(3)
C13 C12 C10 120.7(3)
C17 C12 C10 120.6(3)
C12 C13 C14 120.7(3)
C12 C13 H13 119.6
C14 C13 H13 119.6
C15 C14 C13 119.3(4)
C15 C14 H14 120.4
C13 C14 H14 120.4
C14 C15 C16 120.5(4)
C14 C15 H15 119.8
C16 C15 H15 119.8
C15 C16 C17 120.4(4)
C15 C16 H16 119.8
C17 C16 H16 119.8
C16 C17 C12 120.3(4)
C16 C17 H17 119.9
C12 C17 H17 119.9
C23 C18 C19 118.9(3)
C23 C18 C11 120.9(3)
C19 C18 C11 120.2(3)
C20 C19 C18 120.3(3)
C20 C19 H19 119.8
C18 C19 H19 119.8
C19 C20 C21 120.0(3)
C19 C20 H20 120.0
C21 C20 H20 120.0
C22 C21 C20 120.1(3)
C22 C21 H21 119.9
C20 C21 H21 119.9
C23 C22 C21 119.8(3)
C23 C22 H22 120.1
C21 C22 H22 120.1
C22 C23 C18 120.9(3)
C22 C23 H23 119.6
C18 C23 H23 119.6
C29 C24 C25 119.7(3)
C29 C24 S1 120.9(3)
C25 C24 S1 119.3(3)
C24 C25 C26 119.9(3)
C24 C25 H25 120.0
C26 C25 H25 120.0
C27 C26 C25 120.7(3)
C27 C26 H26 119.6
C25 C26 H26 119.6
C26 C27 C28 118.8(4)
C26 C27 C30 119.7(4)
C28 C27 C30 121.5(4)
C27 C28 C29 120.6(4)
C27 C28 H28 119.7
C29 C28 H28 119.7
C24 C29 C28 120.1(4)
C24 C29 H29 119.9
C28 C29 H29 119.9
C27 C30 H30A 109.5
C27 C30 H30B 109.5
H30A C30 H30B 109.5
C27 C30 H30C 109.5
H30A C30 H30C 109.5
H30B C30 H30C 109.5
Cl1 C31 Cl2 111.4(2)
Cl1 C31 H31A 109.3
Cl2 C31 H31A 109.3
Cl1 C31 H31B 109.3
Cl2 C31 H31B 109.3
H31A C31 H31B 108.0

loop_
_geom_bond_atom_site_label_1
_geom_bond_atom_site_label_2
_geom_bond_distance
Ir1 n3 2.100(2)
Ir1 n2 2.102(2)
Ir1 n1 2.134(2)
Ir1 C2 2.145(3)
Ir1 C1 2.159(3)
Ir1 C3 2.167(3)
Ir1 C4 2.182(3)
Ir1 C5 2.198(3)
S1 O1 1.439(2)
S1 O2 1.441(2)
S1 n1 1.614(2)
S1 C24 1.778(3)
O3 n3 1.237(3)
O4 n3 1.239(3)
N1 C10 1.487(3)
N2 C11 1.482(4)
N2 H2A 0.886(17)
N2 H2B 0.899(17)
C1 C5 1.437(4)
C1 C2 1.444(4)
C1 C6 1.501(4)
C2 C3 1.420(4)
C2 H2 1.0000
C3 C4 1.447(4)
C3 C7 1.491(4)
C4 C5 1.431(4)
C4 C8 1.504(4)
C5 C9 1.492(4)
C6 H6A 0.9800
C6 H6B 0.9800
C6 H6C 0.9800
C7 H7A 0.9800
C7 H7B 0.9800
C7 H7C 0.9800
C8 H8A 0.9800
C8 H8B 0.9800
C8 H8C 0.9800
C9 H9A 0.9800
C9 H9B 0.9800
C9 H9C 0.9800
C10 C12 1.512(4)
C10 C11 1.541(4)
C10 H10 1.0000
C11 C18 1.508(4)
C11 H11 1.0000
C12 C13 1.386(5)
C12 C17 1.392(4)
C13 C14 1.398(5)
C13 H13 0.9500
C14 C15 1.373(6)
C14 H14 0.9500
C15 C16 1.375(6)
C15 H15 0.9500
C16 C17 1.380(5)
C16 H16 0.9500
C17 H17 0.9500
C18 C23 1.389(4)
C18 C19 1.392(4)
C19 C20 1.383(4)
C19 H19 0.9500
C20 C21 1.385(5)
C20 H20 0.9500
C21 C22 1.380(5)
C21 H21 0.9500
C22 C23 1.379(4)
C22 H22 0.9500
C23 H23 0.9500
C24 C29 1.372(5)
C24 C25 1.384(4)
C25 C26 1.387(5)
C25 H25 0.9500
C26 C27 1.381(6)
C26 H26 0.9500
C27 C28 1.382(6)
C27 C30 1.520(5)
C28 C29 1.392(5)
C28 H28 0.9500
C29 H29 0.9500
C30 H30A 0.9800
C30 H30B 0.9800
C30 H30C 0.9800
Cl1 C31 1.741(4)
Cl2 C31 1.761(4)
C31 H31A 0.9900
C31 H31B 0.9900

loop_
_geom_hbond_atom_site_label_D
_geom_hbond_atom_site_label_H
_geom_hbond_atom_site_label_A
_geom_hbond_distance_DH
_geom_hbond_distance_HA
_geom_hbond_distance_DA
_geom_hbond_angle_DHA
_geom_hbond_site_symmetry_A
N2 H2A O3 0.886(17) 2.07(3) 2.742(3) 132(3) .
N2 H2B O4 0.899(17) 2.33(2) 3.134(3) 148(3) 2_645
